data_4314488
loop_
_publ_author_name
'Dmitry Pogozhev'
'St\'ephane A. Baudron'
'Mir Wais Hosseini'

_publ_contact_author
; Prof Mir Wais Hosseini
  Laboratoire de Chimie de Coordination Organique, 
  UMR CNRS 7140, Universit\'e Louis Pasteur,
  F-67000 Strasbourg, France 
;
_publ_contact_author_email hosseini@unistra.fr
_publ_contact_author_fax '33 3 68 85 13 23'
_publ_contact_author_phone '33 3 68 85 13 25'
_publ_section_title
;
 Assembly of Heteroleptic Copper Complexes with Silver Salts: From
 Discrete Trinuclear Complexes to Infinite Networks
;
_journal_name_full 'Inorganic Chemistry'
_journal_page_first 331
_journal_page_last 338
_journal_paper_doi 10.1021/ic902057d
_journal_volume 49
_journal_year 2010
_chemical_formula_moiety 'C24 H19 Cu N5 O2'
_chemical_formula_sum 'C24 H19 Cu N5 O2'
_chemical_formula_weight 472.98
_chemical_name_systematic
;
 ?
;
_space_group_IT_number 4
_symmetry_cell_setting monoclinic
_symmetry_space_group_name_Hall 'P 2yb'
_symmetry_space_group_name_H-M 'P 1 21 1'
_atom_sites_solution_hydrogens geom
_atom_sites_solution_primary direct
_atom_sites_solution_secondary difmap
_audit_creation_method SHELXL-97
_cell_angle_alpha 90.00
_cell_angle_beta 105.4930(10)
_cell_angle_gamma 90.00
_cell_formula_units_Z 2
_cell_length_a 7.0712(3)
_cell_length_b 15.8916(7)
_cell_length_c 9.4970(4)
_cell_measurement_reflns_used 7144
_cell_measurement_temperature 173(2)
_cell_measurement_theta_max 27.36
_cell_measurement_theta_min 2.56
_cell_volume 1028.42(8)
_computing_cell_refinement 'Bruker SAINT'
_computing_data_collection 'Bruker APEX2'
_computing_data_reduction 'Bruker SAINT'
_computing_molecular_graphics 'Bruker SHELXTL'
_computing_publication_material 'Bruker SHELXTL'
_computing_structure_refinement 'SHELXL-97 (Sheldrick, 2008)'
_computing_structure_solution 'SHELXS-97 (Sheldrick, 2008)'
_diffrn_ambient_temperature 173(2)
_diffrn_measured_fraction_theta_full 0.996
_diffrn_measured_fraction_theta_max 0.996
_diffrn_measurement_device_type 'Bruker APEX-II CCD'
_diffrn_measurement_method '\f and \w scans'
_diffrn_radiation_monochromator graphite
_diffrn_radiation_source 'fine-focus sealed tube'
_diffrn_radiation_type MoK\a
_diffrn_radiation_wavelength 0.71073
_diffrn_reflns_av_R_equivalents 0.0280
_diffrn_reflns_av_sigmaI/netI 0.0413
_diffrn_reflns_limit_h_max 8
_diffrn_reflns_limit_h_min -9
_diffrn_reflns_limit_k_max 16
_diffrn_reflns_limit_k_min -20
_diffrn_reflns_limit_l_max 12
_diffrn_reflns_limit_l_min -9
_diffrn_reflns_number 11992
_diffrn_reflns_theta_full 27.46
_diffrn_reflns_theta_max 27.46
_diffrn_reflns_theta_min 2.56
_exptl_absorpt_coefficient_mu 1.095
_exptl_absorpt_correction_T_max 0.9784
_exptl_absorpt_correction_T_min 0.8530
_exptl_absorpt_correction_type multi-scan
_exptl_absorpt_process_details sadabs
_exptl_crystal_colour orange
_exptl_crystal_density_diffrn 1.527
_exptl_crystal_density_meas ?
_exptl_crystal_density_method 'not measured'
_exptl_crystal_description platelet
_exptl_crystal_F_000 486
_exptl_crystal_size_max 0.15
_exptl_crystal_size_mid 0.08
_exptl_crystal_size_min 0.02
_refine_diff_density_max 0.255
_refine_diff_density_min -0.219
_refine_diff_density_rms 0.052
_refine_ls_abs_structure_details 'Flack H D (1983), Acta Cryst. A39, 876-881'
_refine_ls_abs_structure_Flack 0.010(9)
_refine_ls_extinction_method none
_refine_ls_goodness_of_fit_ref 1.096
_refine_ls_hydrogen_treatment constr
_refine_ls_matrix_type full
_refine_ls_number_parameters 291
_refine_ls_number_reflns 4294
_refine_ls_number_restraints 1
_refine_ls_restrained_S_all 1.095
_refine_ls_R_factor_all 0.0290
_refine_ls_R_factor_gt 0.0272
_refine_ls_shift/su_max 0.000
_refine_ls_shift/su_mean 0.000
_refine_ls_structure_factor_coef Fsqd
_refine_ls_weighting_details 'calc w=1/[\s^2^(Fo^2^)+(0.0294P)^2^+0.0651P] where P=(Fo^2^+2Fc^2^)/3'
_refine_ls_weighting_scheme calc
_refine_ls_wR_factor_gt 0.0661
_refine_ls_wR_factor_ref 0.0678
_reflns_number_gt 4143
_reflns_number_total 4294
_reflns_threshold_expression >2sigma(I)
_cod_data_source_file ic902057d_si_001_07.cif
_cod_data_source_block compound10
_cod_depositor_comments
;
The following automatic conversions were performed:

'_symmetry_cell_setting' value 'Monoclinic' changed to 'monoclinic'
according to the built-in table from CIF Core dictionary named
'cif_core.dic' version 2.4.1 from 2010-06-29.

Automatic conversion script
Id: cif_fix_values 1646 2011-03-28 12:23:43Z adriana 

The following automatic conversions were performed:

'_exptl_crystal_density_meas' value 'not measured' was changed to '?'
- the value is perceived as not measured.

Automatic conversion script
Id: cif_fix_values 3008 2015-01-20 13:52:24Z robertas 
;
_cod_original_sg_symbol_Hall 'P 2yb '
_cod_original_sg_symbol_H-M 'P 1 21 1 '
_cod_database_code 4314488

loop_
_symmetry_equiv_pos_as_xyz
'x, y, z'
'-x, y+1/2, -z'

loop_
_atom_site_label
_atom_site_type_symbol
_atom_site_fract_x
_atom_site_fract_y
_atom_site_fract_z
_atom_site_U_iso_or_equiv
_atom_site_adp_type
_atom_site_occupancy
_atom_site_symmetry_multiplicity
_atom_site_calc_flag
_atom_site_refinement_flags
_atom_site_disorder_assembly
_atom_site_disorder_group
C1 C 0.2917(3) 0.35454(14) 0.2688(3) 0.0240(5) Uani 1 1 d . . .
H1 H 0.1997 0.3137 0.2741 0.029 Uiso 1 1 calc R . .
C2 C 0.3686(4) 0.36560(15) 0.1489(3) 0.0266(5) Uani 1 1 d . . .
H2 H 0.3374 0.3347 0.0627 0.032 Uiso 1 1 calc R . .
C3 C 0.4991(3) 0.43109(18) 0.1835(2) 0.0235(5) Uani 1 1 d . . .
H3 H 0.5733 0.4532 0.1249 0.028 Uiso 1 1 calc R . .
C4 C 0.4993(3) 0.45874(14) 0.3257(2) 0.0196(5) Uani 1 1 d . . .
C5 C 0.6050(3) 0.52667(14) 0.4033(3) 0.0202(5) Uani 1 1 d . . .
C6 C 0.5868(3) 0.55726(14) 0.5367(3) 0.0209(5) Uani 1 1 d . . .
C7 C 0.6932(4) 0.62391(15) 0.6223(3) 0.0253(5) Uani 1 1 d . . .
H7 H 0.7889 0.6570 0.5989 0.030 Uiso 1 1 calc R . .
C8 C 0.6292(4) 0.63050(15) 0.7448(3) 0.0279(5) Uani 1 1 d . . .
H8 H 0.6729 0.6685 0.8211 0.033 Uiso 1 1 calc R . .
C9 C 0.4832(4) 0.56827(15) 0.7335(3) 0.0262(5) Uani 1 1 d . . .
H9 H 0.4146 0.5593 0.8032 0.031 Uiso 1 1 calc R . .
C10 C 0.7436(3) 0.56943(15) 0.3335(3) 0.0212(5) Uani 1 1 d . . .
C11 C 0.8976(3) 0.52492(15) 0.3009(3) 0.0241(5) Uani 1 1 d . . .
H11 H 0.9213 0.4695 0.3322 0.029 Uiso 1 1 calc R . .
C12 C 1.0149(3) 0.56209(15) 0.2229(3) 0.0236(5) Uani 1 1 d . . .
H12 H 1.1187 0.5323 0.2040 0.028 Uiso 1 1 calc R . .
C13 C 0.9769(3) 0.64376(14) 0.1731(2) 0.0195(5) Uani 1 1 d . . .
C14 C 0.8270(3) 0.69000(15) 0.2069(3) 0.0222(5) Uani 1 1 d . . .
H14 H 0.8031 0.7453 0.1749 0.027 Uiso 1 1 calc R . .
C15 C 0.7148(3) 0.65292(14) 0.2882(3) 0.0228(5) Uani 1 1 d . . .
H15 H 0.6177 0.6843 0.3134 0.027 Uiso 1 1 calc R . .
C16 C 1.2564(4) 0.65229(17) 0.0591(3) 0.0287(6) Uani 1 1 d . . .
H16 H 1.3229 0.6031 0.0955 0.034 Uiso 1 1 calc R . .
C17 C 1.3086(4) 0.70877(17) -0.0308(3) 0.0318(6) Uani 1 1 d . . .
H17 H 1.4171 0.7065 -0.0686 0.038 Uiso 1 1 calc R . .
C18 C 1.1645(4) 0.77094(18) -0.0545(3) 0.0322(6) Uani 1 1 d . . .
H18 H 1.1628 0.8182 -0.1126 0.039 Uiso 1 1 calc R . .
C19 C -0.1933(4) 0.25229(17) 0.4532(3) 0.0304(6) Uani 1 1 d . . .
H19A H -0.1337 0.2258 0.3850 0.046 Uiso 1 1 calc R . .
H19B H -0.3166 0.2766 0.4014 0.046 Uiso 1 1 calc R . .
H19C H -0.2150 0.2111 0.5213 0.046 Uiso 1 1 calc R . .
C20 C -0.0617(3) 0.31924(14) 0.5335(3) 0.0213(5) Uani 1 1 d . . .
C21 C -0.1106(3) 0.36371(14) 0.6481(3) 0.0213(5) Uani 1 1 d . . .
C22 C 0.0136(3) 0.4237(2) 0.7374(2) 0.0221(4) Uani 1 1 d . . .
C23 C -0.0406(4) 0.46161(16) 0.8658(3) 0.0279(5) Uani 1 1 d . . .
H23A H 0.0211 0.4304 0.9524 0.042 Uiso 1 1 calc R . .
H23B H -0.1805 0.4597 0.8496 0.042 Uiso 1 1 calc R . .
H23C H 0.0028 0.5191 0.8776 0.042 Uiso 1 1 calc R . .
C24 C -0.2937(3) 0.34428(14) 0.6777(3) 0.0219(5) Uani 1 1 d . . .
N1 N 0.3670(2) 0.41000(13) 0.37494(19) 0.0203(4) Uani 1 1 d . . .
N2 N 0.4561(3) 0.52392(12) 0.6104(2) 0.0212(4) Uani 1 1 d . . .
N3 N 1.0892(3) 0.68099(12) 0.0858(2) 0.0219(4) Uani 1 1 d . . .
N4 N 1.0304(3) 0.75453(14) 0.0158(2) 0.0305(5) Uani 1 1 d . . .
N5 N -0.4454(3) 0.33080(13) 0.6966(2) 0.0284(5) Uani 1 1 d . . .
O1 O 0.0920(2) 0.33424(10) 0.49282(19) 0.0245(4) Uani 1 1 d . . .
O2 O 0.1749(2) 0.44712(10) 0.71786(18) 0.0271(4) Uani 1 1 d . . .
Cu1 Cu 0.28802(3) 0.424241(19) 0.55610(3) 0.02076(8) Uani 1 1 d . . .

loop_
_atom_site_aniso_label
_atom_site_aniso_U_11
_atom_site_aniso_U_22
_atom_site_aniso_U_33
_atom_site_aniso_U_23
_atom_site_aniso_U_13
_atom_site_aniso_U_12
C1 0.0239(12) 0.0183(12) 0.0293(13) -0.0030(9) 0.0062(10) -0.0011(9)
C2 0.0292(14) 0.0236(13) 0.0268(13) -0.0067(10) 0.0069(10) -0.0005(10)
C3 0.0258(10) 0.0230(13) 0.0231(10) 0.0016(12) 0.0091(8) 0.0010(12)
C4 0.0176(11) 0.0203(11) 0.0222(12) 0.0019(9) 0.0074(9) 0.0022(9)
C5 0.0152(10) 0.0171(11) 0.0289(13) 0.0019(9) 0.0068(9) 0.0019(9)
C6 0.0190(11) 0.0186(12) 0.0269(12) 0.0005(9) 0.0094(9) -0.0002(9)
C7 0.0246(12) 0.0201(12) 0.0339(14) -0.0043(10) 0.0122(11) -0.0044(10)
C8 0.0288(13) 0.0224(12) 0.0341(14) -0.0084(11) 0.0112(11) -0.0070(10)
C9 0.0280(13) 0.0246(13) 0.0296(13) -0.0037(10) 0.0138(11) -0.0034(10)
C10 0.0208(11) 0.0209(12) 0.0233(11) 0.0001(9) 0.0084(9) -0.0014(9)
C11 0.0236(12) 0.0176(11) 0.0326(14) 0.0047(10) 0.0100(10) 0.0032(9)
C12 0.0201(12) 0.0250(13) 0.0270(12) 0.0014(10) 0.0086(10) 0.0046(10)
C13 0.0163(11) 0.0201(12) 0.0210(11) -0.0005(9) 0.0033(9) -0.0029(8)
C14 0.0240(12) 0.0164(11) 0.0272(12) 0.0006(9) 0.0086(10) -0.0001(9)
C15 0.0194(12) 0.0202(12) 0.0307(13) -0.0034(10) 0.0096(10) 0.0002(9)
C16 0.0258(13) 0.0256(14) 0.0374(15) -0.0011(11) 0.0134(11) 0.0011(10)
C17 0.0323(14) 0.0303(14) 0.0389(15) -0.0015(11) 0.0203(12) -0.0025(12)
C18 0.0358(14) 0.0347(15) 0.0286(14) 0.0080(11) 0.0128(11) -0.0057(12)
C19 0.0272(13) 0.0322(15) 0.0323(14) -0.0064(11) 0.0087(11) -0.0088(11)
C20 0.0197(11) 0.0183(12) 0.0241(12) 0.0051(9) 0.0027(9) -0.0005(9)
C21 0.0157(11) 0.0217(12) 0.0258(12) 0.0025(9) 0.0042(9) -0.0020(9)
C22 0.0216(10) 0.0204(10) 0.0237(10) 0.0008(13) 0.0052(8) 0.0003(14)
C23 0.0235(12) 0.0306(13) 0.0314(14) -0.0024(10) 0.0102(10) -0.0032(10)
C24 0.0233(12) 0.0182(12) 0.0226(12) 0.0008(9) 0.0038(10) -0.0008(9)
N1 0.0186(9) 0.0177(12) 0.0243(9) 0.0001(8) 0.0052(7) -0.0005(8)
N2 0.0205(10) 0.0180(10) 0.0280(11) -0.0035(8) 0.0114(9) -0.0028(8)
N3 0.0195(10) 0.0238(11) 0.0228(10) 0.0017(8) 0.0062(8) -0.0004(8)
N4 0.0293(11) 0.0319(12) 0.0315(12) 0.0126(9) 0.0105(9) 0.0048(9)
N5 0.0211(11) 0.0280(12) 0.0354(13) 0.0038(10) 0.0063(9) -0.0047(9)
O1 0.0227(9) 0.0248(9) 0.0280(9) -0.0027(7) 0.0103(7) -0.0055(7)
O2 0.0207(8) 0.0321(11) 0.0307(9) -0.0078(7) 0.0107(7) -0.0099(7)
Cu1 0.01853(13) 0.01983(13) 0.02551(14) -0.00248(13) 0.00867(10) -0.00431(13)

loop_
_atom_type_symbol
_atom_type_description
_atom_type_scat_dispersion_real
_atom_type_scat_dispersion_imag
_atom_type_scat_source
C C 0.0033 0.0016 'International Tables Vol C Tables 4.2.6.8 and 6.1.1.4'
H H 0.0000 0.0000 'International Tables Vol C Tables 4.2.6.8 and 6.1.1.4'
N N 0.0061 0.0033 'International Tables Vol C Tables 4.2.6.8 and 6.1.1.4'
O O 0.0106 0.0060 'International Tables Vol C Tables 4.2.6.8 and 6.1.1.4'
Cu Cu 0.3201 1.2651 'International Tables Vol C Tables 4.2.6.8 and 6.1.1.4'

loop_
_geom_angle_atom_site_label_1
_geom_angle_atom_site_label_2
_geom_angle_atom_site_label_3
_geom_angle
_geom_angle_site_symmetry_1
_geom_angle_site_symmetry_3
_geom_angle_publ_flag
N1 C1 C2 111.6(2) . . ?
N1 C1 H1 124.2 . . ?
C2 C1 H1 124.2 . . ?
C3 C2 C1 106.5(2) . . ?
C3 C2 H2 126.8 . . ?
C1 C2 H2 126.8 . . ?
C2 C3 C4 107.0(2) . . ?
C2 C3 H3 126.5 . . ?
C4 C3 H3 126.5 . . ?
N1 C4 C5 124.3(2) . . ?
N1 C4 C3 108.5(2) . . ?
C5 C4 C3 127.1(2) . . ?
C6 C5 C4 125.4(2) . . ?
C6 C5 C10 118.5(2) . . ?
C4 C5 C10 116.0(2) . . ?
C5 C6 N2 123.6(2) . . ?
C5 C6 C7 128.0(2) . . ?
N2 C6 C7 108.31(19) . . ?
C8 C7 C6 107.5(2) . . ?
C8 C7 H7 126.3 . . ?
C6 C7 H7 126.3 . . ?
C7 C8 C9 106.5(2) . . ?
C7 C8 H8 126.7 . . ?
C9 C8 H8 126.7 . . ?
N2 C9 C8 111.5(2) . . ?
N2 C9 H9 124.2 . . ?
C8 C9 H9 124.2 . . ?
C15 C10 C11 118.1(2) . . ?
C15 C10 C5 120.9(2) . . ?
C11 C10 C5 120.8(2) . . ?
C12 C11 C10 121.0(2) . . ?
C12 C11 H11 119.5 . . ?
C10 C11 H11 119.5 . . ?
C13 C12 C11 119.6(2) . . ?
C13 C12 H12 120.2 . . ?
C11 C12 H12 120.2 . . ?
C12 C13 C14 120.4(2) . . ?
C12 C13 N3 120.1(2) . . ?
C14 C13 N3 119.5(2) . . ?
C15 C14 C13 119.3(2) . . ?
C15 C14 H14 120.3 . . ?
C13 C14 H14 120.3 . . ?
C14 C15 C10 121.4(2) . . ?
C14 C15 H15 119.3 . . ?
C10 C15 H15 119.3 . . ?
N3 C16 C17 107.1(2) . . ?
N3 C16 H16 126.5 . . ?
C17 C16 H16 126.5 . . ?
C16 C17 C18 105.1(2) . . ?
C16 C17 H17 127.5 . . ?
C18 C17 H17 127.5 . . ?
N4 C18 C17 111.8(2) . . ?
N4 C18 H18 124.1 . . ?
C17 C18 H18 124.1 . . ?
C20 C19 H19A 109.5 . . ?
C20 C19 H19B 109.5 . . ?
H19A C19 H19B 109.5 . . ?
C20 C19 H19C 109.5 . . ?
H19A C19 H19C 109.5 . . ?
H19B C19 H19C 109.5 . . ?
O1 C20 C21 123.0(2) . . ?
O1 C20 C19 116.7(2) . . ?
C21 C20 C19 120.3(2) . . ?
C22 C21 C20 123.9(2) . . ?
C22 C21 C24 118.5(2) . . ?
C20 C21 C24 117.6(2) . . ?
O2 C22 C21 123.5(2) . . ?
O2 C22 C23 116.1(2) . . ?
C21 C22 C23 120.42(19) . . ?
C22 C23 H23A 109.5 . . ?
C22 C23 H23B 109.5 . . ?
H23A C23 H23B 109.5 . . ?
C22 C23 H23C 109.5 . . ?
H23A C23 H23C 109.5 . . ?
H23B C23 H23C 109.5 . . ?
N5 C24 C21 177.1(3) . . ?
C1 N1 C4 106.35(18) . . ?
C1 N1 Cu1 126.08(15) . . ?
C4 N1 Cu1 127.40(16) . . ?
C9 N2 C6 106.13(19) . . ?
C9 N2 Cu1 126.20(16) . . ?
C6 N2 Cu1 127.34(15) . . ?
C16 N3 N4 111.6(2) . . ?
C16 N3 C13 128.4(2) . . ?
N4 N3 C13 119.99(18) . . ?
C18 N4 N3 104.5(2) . . ?
C20 O1 Cu1 129.28(15) . . ?
C22 O2 Cu1 129.83(15) . . ?
O2 Cu1 N1 171.33(7) . . ?
O2 Cu1 N2 89.42(7) . . ?
N1 Cu1 N2 91.67(8) . . ?
O2 Cu1 O1 88.42(7) . . ?
N1 Cu1 O1 89.46(7) . . ?
N2 Cu1 O1 172.82(8) . . ?

loop_
_geom_bond_atom_site_label_1
_geom_bond_atom_site_label_2
_geom_bond_distance
_geom_bond_site_symmetry_2
_geom_bond_publ_flag
C1 N1 1.338(3) . ?
C1 C2 1.397(3) . ?
C1 H1 0.9300 . ?
C2 C3 1.371(4) . ?
C2 H2 0.9300 . ?
C3 C4 1.419(3) . ?
C3 H3 0.9300 . ?
C4 N1 1.389(3) . ?
C4 C5 1.405(3) . ?
C5 C6 1.395(3) . ?
C5 C10 1.486(3) . ?
C6 N2 1.403(3) . ?
C6 C7 1.422(3) . ?
C7 C8 1.360(3) . ?
C7 H7 0.9300 . ?
C8 C9 1.413(3) . ?
C8 H8 0.9300 . ?
C9 N2 1.335(3) . ?
C9 H9 0.9300 . ?
C10 C15 1.393(3) . ?
C10 C11 1.400(3) . ?
C11 C12 1.384(3) . ?
C11 H11 0.9300 . ?
C12 C13 1.383(3) . ?
C12 H12 0.9300 . ?
C13 C14 1.396(3) . ?
C13 N3 1.421(3) . ?
C14 C15 1.379(3) . ?
C14 H14 0.9300 . ?
C15 H15 0.9300 . ?
C16 N3 1.353(3) . ?
C16 C17 1.356(4) . ?
C16 H16 0.9300 . ?
C17 C18 1.394(4) . ?
C17 H17 0.9300 . ?
C18 N4 1.323(3) . ?
C18 H18 0.9300 . ?
C19 C20 1.483(3) . ?
C19 H19A 0.9600 . ?
C19 H19B 0.9600 . ?
C19 H19C 0.9600 . ?
C20 O1 1.269(3) . ?
C20 C21 1.416(3) . ?
C21 C22 1.415(3) . ?
C21 C24 1.430(3) . ?
C22 O2 1.260(2) . ?
C22 C23 1.498(3) . ?
C23 H23A 0.9600 . ?
C23 H23B 0.9600 . ?
C23 H23C 0.9600 . ?
C24 N5 1.154(3) . ?
N1 Cu1 1.9586(18) . ?
N2 Cu1 1.9648(19) . ?
N3 N4 1.354(3) . ?
O1 Cu1 1.9706(16) . ?
O2 Cu1 1.9465(16) . ?
